data_7705447
loop_
_publ_author_name
'Li, Jikun'
'Wei, Chuanping'
'Guo, Daigaojie'
'Wang, Congcong'
'Han, Yinfeng'
'He, Guofang'
'Zhang, Jianping'
'Huang, Xianqiang'
'Hu, Changwen'

_publ_section_title
;
 Inorganic-organic hybrid polyoxovanadates based on
 [V<sub>4</sub>O<sub>12</sub>]<sup>4-</sup> or
 [VO<sub>3</sub>]<sub>2</sub><sup>2-</sup> clusters: controllable
 synthesis, crystal structures and catalytic properties in selective
 oxidation of sulfides.
;
_journal_issue 40
_journal_name_full 'Dalton transactions (Cambridge, England : 2003)'
_journal_page_first 14148
_journal_page_last 14157
_journal_paper_doi 10.1039/d0dt03015e
_journal_volume 49
_journal_year 2020
_chemical_formula_moiety 'C40 H50 Cu2 N16 O13 V4'
_chemical_formula_sum 'C40 H50 Cu2 N16 O13 V4'
_chemical_formula_weight 1293.80
_space_group_crystal_system triclinic
_space_group_IT_number 2
_space_group_name_Hall '-P 1'
_space_group_name_H-M_alt 'P -1'
_atom_sites_solution_hydrogens mixed
_atom_sites_solution_primary direct
_atom_sites_solution_secondary difmap
_audit_creation_method SHELXL-2014/7
_audit_update_record
;
2020-08-06 deposited with the CCDC.	2020-09-16 downloaded from the CCDC.
;
_cell_angle_alpha 84.690(3)
_cell_angle_beta 76.443(3)
_cell_angle_gamma 74.492(3)
_cell_formula_units_Z 2
_cell_length_a 10.8101(18)
_cell_length_b 15.577(3)
_cell_length_c 17.012(3)
_cell_measurement_reflns_used 4227
_cell_measurement_temperature 298(2)
_cell_measurement_theta_max 24.77
_cell_measurement_theta_min 2.19
_cell_volume 2682.1(8)
_computing_cell_refinement 'Bruker SAINT'
_computing_data_collection 'Bruker APEX2'
_computing_data_reduction 'Bruker SAINT'
_computing_molecular_graphics 'Bruker SHELXTL'
_computing_publication_material 'Bruker SHELXTL'
_computing_structure_refinement 'SHELXL-2014/7 (Sheldrick, 2014)'
_computing_structure_solution 'SHELXS-2014/7 (Sheldrick, 2014)'
_diffrn_ambient_temperature 298(2)
_diffrn_measured_fraction_theta_full 0.999
_diffrn_measured_fraction_theta_max 0.999
_diffrn_measurement_device_type 'CCD area detector'
_diffrn_measurement_method 'phi and omega scans'
_diffrn_radiation_type MoK\a
_diffrn_radiation_wavelength 0.71073
_diffrn_reflns_av_R_equivalents 0.0235
_diffrn_reflns_av_unetI/netI 0.0470
_diffrn_reflns_Laue_measured_fraction_full 0.999
_diffrn_reflns_Laue_measured_fraction_max 0.999
_diffrn_reflns_limit_h_max 11
_diffrn_reflns_limit_h_min -13
_diffrn_reflns_limit_k_max 18
_diffrn_reflns_limit_k_min -18
_diffrn_reflns_limit_l_max 20
_diffrn_reflns_limit_l_min -20
_diffrn_reflns_number 16157
_diffrn_reflns_point_group_measured_fraction_full 0.999
_diffrn_reflns_point_group_measured_fraction_max 0.999
_diffrn_reflns_theta_full 25.242
_diffrn_reflns_theta_max 25.496
_diffrn_reflns_theta_min 1.357
_diffrn_source 'fine-focus sealed tube'
_exptl_absorpt_coefficient_mu 1.520
_exptl_absorpt_correction_T_max 0.846
_exptl_absorpt_correction_T_min 0.761
_exptl_absorpt_correction_type multi-scan
_exptl_absorpt_process_details sadabs
_exptl_crystal_colour purple
_exptl_crystal_density_diffrn 1.602
_exptl_crystal_description block
_exptl_crystal_F_000 1312
_exptl_crystal_size_max 0.180
_exptl_crystal_size_mid 0.150
_exptl_crystal_size_min 0.110
_refine_diff_density_max 1.762
_refine_diff_density_min -0.872
_refine_diff_density_rms 0.103
_refine_ls_extinction_method none
_refine_ls_goodness_of_fit_ref 1.045
_refine_ls_hydrogen_treatment constr
_refine_ls_matrix_type full
_refine_ls_number_parameters 682
_refine_ls_number_reflns 9971
_refine_ls_number_restraints 0
_refine_ls_restrained_S_all 1.059
_refine_ls_R_factor_all 0.0799
_refine_ls_R_factor_gt 0.0574
_refine_ls_shift/su_max 0.000
_refine_ls_shift/su_mean 0.000
_refine_ls_structure_factor_coef Fsqd
_refine_ls_weighting_details 'w=1/[\s^2^(Fo^2^)+(0.0962P)^2^+3.7917P] where P=(Fo^2^+2Fc^2^)/3'
_refine_ls_weighting_scheme calc
_refine_ls_wR_factor_gt 0.1630
_refine_ls_wR_factor_ref 0.1805
_reflns_Friedel_coverage 0.000
_reflns_number_gt 7258
_reflns_number_total 9971
_reflns_threshold_expression 'I > 2\s(I)'
_cod_data_source_file d0dt03015e2.cif
_cod_data_source_block 1
_cod_depositor_comments 'Adding full bibliography for 7705447--7705449.cif.'
_cod_database_code 7705447
_shelx_shelxl_version_number 2014/7
_shelx_space_group_comment
;
The symmetry employed for this shelxl refinement is uniquely defined
by the following loop, which should always be used as a source of
symmetry information in preference to the above space-group names.
They are only intended as comments.
;
_shelx_estimated_absorpt_t_min 0.771
_shelx_estimated_absorpt_t_max 0.851

loop_
_space_group_symop_operation_xyz
'x, y, z'
'-x, -y, -z'

loop_
_atom_site_label
_atom_site_type_symbol
_atom_site_fract_x
_atom_site_fract_y
_atom_site_fract_z
_atom_site_U_iso_or_equiv
_atom_site_adp_type
_atom_site_occupancy
_atom_site_site_symmetry_order
_atom_site_calc_flag
_atom_site_refinement_flags_posn
_atom_site_refinement_flags_adp
_atom_site_refinement_flags_occupancy
_atom_site_disorder_assembly
_atom_site_disorder_group
Cu1 Cu 0.5000 0.5000 0.5000 0.0386(2) Uani 1 2 d S . P . .
Cu2 Cu 1.0000 0.0000 0.5000 0.0462(3) Uani 1 2 d S . P . .
Cu3 Cu 0.5000 1.0000 0.0000 0.0470(3) Uani 1 2 d S . P . .
Cu4 Cu 0.5000 0.5000 0.0000 0.0511(3) Uani 1 2 d S . P . .
V1 V 0.28935(8) 0.63152(5) 0.33839(5) 0.0329(2) Uani 1 1 d . . . . .
V2 V 0.19480(9) 0.84978(6) 0.30790(5) 0.0408(2) Uani 1 1 d . . . . .
V3 V 0.49629(9) 0.85937(5) 0.20767(5) 0.0377(2) Uani 1 1 d . . . . .
V4 V 0.53160(9) 0.63777(6) 0.17442(5) 0.0406(2) Uani 1 1 d . . . . .
O1 O 0.3874(4) 0.5821(2) 0.3981(2) 0.0514(10) Uani 1 1 d . . . . .
O2 O 0.1717(4) 0.5824(3) 0.3519(3) 0.0738(14) Uani 1 1 d . . . . .
O3 O 0.2236(4) 0.7464(2) 0.3638(2) 0.0569(11) Uani 1 1 d . . . . .
O4 O 0.3748(4) 0.6249(3) 0.2340(2) 0.0519(10) Uani 1 1 d . . . . .
O5 O 0.0878(4) 0.9242(2) 0.3681(3) 0.0580(11) Uani 1 1 d . . . . .
O6 O 0.1445(6) 0.8408(4) 0.2285(3) 0.0814(15) Uani 1 1 d . . . . .
O7 O 0.3471(5) 0.8841(3) 0.2813(3) 0.0720(13) Uani 1 1 d . . . . .
O8 O 0.6054(5) 0.8909(3) 0.2429(3) 0.0711(13) Uani 1 1 d . . . . .
O9 O 0.4815(4) 0.9166(3) 0.1247(3) 0.0670(12) Uani 1 1 d . . . . .
O10 O 0.5515(5) 0.7442(3) 0.1898(4) 0.0965(19) Uani 1 1 d . . . . .
O11 O 0.6513(5) 0.5611(3) 0.1992(3) 0.0712(13) Uani 1 1 d . . . . .
O12 O 0.5334(5) 0.6225(4) 0.0806(2) 0.0779(15) Uani 1 1 d . . . . .
O13 O 0.4763(8) 0.0750(5) 0.2672(5) 0.137(3) Uani 1 1 d . . . . .
H13A H 0.5114 0.1187 0.2607 0.165 Uiso 1 1 d R U . . .
H13B H 0.5364 0.0272 0.2560 0.165 Uiso 1 1 d R U . . .
N1 N 0.6097(4) 0.4059(3) 0.4223(3) 0.0392(10) Uani 1 1 d . . . . .
N2 N 0.7195(4) 0.3415(3) 0.3090(3) 0.0431(10) Uani 1 1 d . . . . .
N3 N 0.6346(4) 0.5716(3) 0.4622(3) 0.0404(10) Uani 1 1 d . . . . .
N4 N 0.7489(4) 0.6629(3) 0.3956(3) 0.0446(10) Uani 1 1 d . . . . .
N5 N 0.8191(4) 0.0356(3) 0.4756(3) 0.0449(11) Uani 1 1 d . . . . .
N6 N 0.6072(5) 0.0869(3) 0.4834(3) 0.0515(12) Uani 1 1 d . . . . .
N7 N 1.0379(4) 0.1116(3) 0.4436(3) 0.0425(10) Uani 1 1 d . . . . .
N8 N 1.0293(4) 0.2527(3) 0.4149(3) 0.0428(10) Uani 1 1 d . . . . .
N9 N 0.3676(5) 1.1050(3) 0.0538(3) 0.0480(11) Uani 1 1 d . . . . .
N10 N 0.2498(5) 1.2413(3) 0.0824(3) 0.0499(11) Uani 1 1 d . . . . .
N11 N 0.6497(5) 1.0450(3) 0.0197(3) 0.0487(11) Uani 1 1 d . . . . .
N12 N 0.8083(6) 1.0502(4) 0.0765(4) 0.0715(16) Uani 1 1 d . . . . .
N13 N 0.3066(4) 0.5568(3) 0.0276(3) 0.0493(11) Uani 1 1 d . . . . .
N14 N 0.1136(5) 0.6442(6) 0.0744(4) 0.107(3) Uani 1 1 d . . . . .
N15 N 0.4858(5) 0.4120(3) 0.0928(3) 0.0481(11) Uani 1 1 d . . . . .
N16 N 0.4406(5) 0.3542(4) 0.2146(3) 0.0594(13) Uani 1 1 d . . . . .
C1 C 0.6475(5) 0.4178(3) 0.3443(3) 0.0427(12) Uani 1 1 d . U . . .
H1 H 0.6272 0.4723 0.3167 0.051 Uiso 1 1 calc R U . . .
C2 C 0.7281(6) 0.2771(4) 0.3695(4) 0.0532(14) Uani 1 1 d . U . . .
H2 H 0.7726 0.2173 0.3638 0.064 Uiso 1 1 calc R U . . .
C3 C 0.6595(6) 0.3176(3) 0.4389(4) 0.0503(13) Uani 1 1 d . U . . .
H3 H 0.6480 0.2898 0.4899 0.060 Uiso 1 1 calc R U . . .
C4 C 0.7711(6) 0.3334(4) 0.2256(4) 0.0614(16) Uani 1 1 d . U . . .
H4 H 0.7623 0.3854 0.1936 0.074 Uiso 1 1 calc R U . . .
C5 C 0.8304(8) 0.2588(6) 0.1896(5) 0.089(2) Uani 1 1 d . U . . .
H5A H 0.8411 0.2053 0.2195 0.107 Uiso 1 1 calc R U . . .
H5B H 0.8621 0.2588 0.1338 0.107 Uiso 1 1 calc R U . . .
C6 C 0.6395(6) 0.6337(4) 0.4054(3) 0.0474(13) Uani 1 1 d . U . . .
H6 H 0.5753 0.6551 0.3754 0.057 Uiso 1 1 calc R U . . .
C7 C 0.8180(6) 0.6155(4) 0.4497(4) 0.0546(14) Uani 1 1 d . U . . .
H7 H 0.8980 0.6210 0.4572 0.065 Uiso 1 1 calc R U . . .
C8 C 0.7481(6) 0.5590(4) 0.4904(4) 0.0531(14) Uani 1 1 d . U . . .
H8 H 0.7725 0.5181 0.5309 0.064 Uiso 1 1 calc R U . . .
C9 C 0.7807(7) 0.7325(4) 0.3423(4) 0.0621(16) Uani 1 1 d . U . . .
H9 H 0.7218 0.7604 0.3102 0.074 Uiso 1 1 calc R U . . .
C10 C 0.8855(7) 0.7606(5) 0.3346(5) 0.079(2) Uani 1 1 d . U . . .
H10A H 0.9468 0.7344 0.3657 0.095 Uiso 1 1 calc R U . . .
H10B H 0.8994 0.8070 0.2980 0.095 Uiso 1 1 calc R U . . .
C11 C 0.9824(6) 0.1936(4) 0.4677(3) 0.0457(12) Uani 1 1 d . U . . .
H11 H 0.9190 0.2086 0.5151 0.055 Uiso 1 1 calc R U . . .
C12 C 1.1221(6) 0.2051(4) 0.3544(4) 0.0558(15) Uani 1 1 d . U . . .
H12 H 1.1723 0.2280 0.3095 0.067 Uiso 1 1 calc R U . . .
C13 C 1.1263(6) 0.1187(4) 0.3726(4) 0.0532(14) Uani 1 1 d . U . . .
H13 H 1.1809 0.0711 0.3419 0.064 Uiso 1 1 calc R U . . .
C14 C 0.9822(7) 0.3462(4) 0.4196(4) 0.0587(15) Uani 1 1 d . U . . .
H14 H 0.9146 0.3683 0.4634 0.070 Uiso 1 1 calc R U . . .
C15 C 1.0252(8) 0.4038(5) 0.3681(5) 0.082(2) Uani 1 1 d . U . . .
H15A H 1.0927 0.3844 0.3234 0.098 Uiso 1 1 calc R U . . .
H15B H 0.9887 0.4644 0.3757 0.098 Uiso 1 1 calc R U . . .
C16 C 0.7051(6) 0.0710(4) 0.5228(4) 0.0520(14) Uani 1 1 d . U . . .
H16 H 0.6938 0.0835 0.5768 0.062 Uiso 1 1 calc R U . . .
C17 C 0.6624(6) 0.0583(4) 0.4069(4) 0.0569(15) Uani 1 1 d . U . . .
H17 H 0.6191 0.0598 0.3653 0.068 Uiso 1 1 calc R U . . .
C18 C 0.7928(6) 0.0272(4) 0.4033(4) 0.0603(16) Uani 1 1 d . U . . .
H18 H 0.8552 0.0035 0.3578 0.072 Uiso 1 1 calc R U . . .
C19 C 0.4744(7) 0.1194(4) 0.5204(5) 0.0687(18) Uani 1 1 d . U . . .
H19 H 0.4547 0.1354 0.5741 0.082 Uiso 1 1 calc R U . . .
C20 C 0.3760(8) 0.1291(5) 0.4852(6) 0.085(2) Uani 1 1 d . U . . .
H20A H 0.3918 0.1138 0.4316 0.102 Uiso 1 1 calc R U . . .
H20B H 0.2902 0.1512 0.5139 0.102 Uiso 1 1 calc R U . . .
C21 C 0.3531(6) 1.1887(4) 0.0314(3) 0.0521(14) Uani 1 1 d . U . . .
H21 H 0.4061 1.2097 -0.0134 0.063 Uiso 1 1 calc R U . . .
C22 C 0.1970(7) 1.1853(5) 0.1397(4) 0.0638(17) Uani 1 1 d . U . . .
H22 H 0.1252 1.2019 0.1827 0.077 Uiso 1 1 calc R U . . .
C23 C 0.2690(7) 1.1017(5) 0.1217(4) 0.0625(16) Uani 1 1 d . U . . .
H23 H 0.2547 1.0502 0.1503 0.075 Uiso 1 1 calc R U . . .
C24 C 0.2153(7) 1.3350(5) 0.0780(4) 0.0633(16) Uani 1 1 d . U . . .
H24 H 0.2637 1.3632 0.0361 0.076 Uiso 1 1 calc R U . . .
C25 C 0.1188(8) 1.3849(5) 0.1294(5) 0.082(2) Uani 1 1 d . U . . .
H25A H 0.0687 1.3585 0.1718 0.098 Uiso 1 1 calc R U . . .
H25B H 0.1005 1.4466 0.1233 0.098 Uiso 1 1 calc R U . . .
C26 C 0.7051(6) 1.0175(4) 0.0817(4) 0.0609(16) Uani 1 1 d . U . . .
H26 H 0.6759 0.9800 0.1236 0.073 Uiso 1 1 calc R U . . .
C27 C 0.7205(6) 1.0973(4) -0.0267(4) 0.0601(15) Uani 1 1 d . U . . .
H27 H 0.7030 1.1257 -0.0749 0.072 Uiso 1 1 calc R U . . .
C28 C 0.8180(6) 1.1033(4) 0.0050(4) 0.0588(15) Uani 1 1 d . U . . .
H28 H 0.8800 1.1357 -0.0155 0.071 Uiso 1 1 calc R U . . .
C29 C 0.8866(12) 1.0134(9) 0.1520(9) 0.154(4) Uani 1 1 d D U . . .
H29 H 0.8530 0.9702 0.1849 0.185 Uiso 1 1 calc R U . . .
C30 C 0.9862(14) 1.0313(10) 0.1763(13) 0.250(8) Uani 1 1 d D U . . .
H30A H 1.0277 1.0736 0.1479 0.300 Uiso 1 1 calc R U . . .
H30B H 1.0138 1.0015 0.2215 0.300 Uiso 1 1 calc R U . . .
C31 C 0.2388(6) 0.6135(6) 0.0826(4) 0.080(2) Uani 1 1 d . U . . .
H31 H 0.2722 0.6307 0.1225 0.096 Uiso 1 1 calc R U . . .
C32 C 0.1024(7) 0.6008(6) 0.0106(4) 0.082(2) Uani 1 1 d . U . . .
H32 H 0.0265 0.6055 -0.0080 0.099 Uiso 1 1 calc R U . . .
C33 C 0.2236(6) 0.5504(5) -0.0193(4) 0.0617(16) Uani 1 1 d . U . . .
H33 H 0.2471 0.5164 -0.0651 0.074 Uiso 1 1 calc R U . . .
C34 C 0.0165(10) 0.7133(9) 0.1227(7) 0.146(4) Uani 1 1 d . U . . .
H34 H 0.0417 0.7385 0.1620 0.175 Uiso 1 1 calc R U . . .
C35 C -0.1053(11) 0.7424(12) 0.1140(9) 0.215(7) Uani 1 1 d . U . . .
H35A H -0.1330 0.7184 0.0751 0.258 Uiso 1 1 calc R U . . .
H35B H -0.1640 0.7871 0.1466 0.258 Uiso 1 1 calc R U . . .
C36 C 0.4312(6) 0.4291(4) 0.1693(4) 0.0569(15) Uani 1 1 d . U . . .
H36 H 0.3913 0.4859 0.1890 0.068 Uiso 1 1 calc R U . . .
C37 C 0.5034(7) 0.2851(4) 0.1642(4) 0.0622(16) Uani 1 1 d . U . . .
H37 H 0.5230 0.2247 0.1788 0.075 Uiso 1 1 calc R U . . .
C38 C 0.5316(6) 0.3213(4) 0.0890(4) 0.0564(15) Uani 1 1 d . U . . .
H38 H 0.5751 0.2898 0.0424 0.068 Uiso 1 1 calc R U . . .
C39 C 0.3914(8) 0.3559(5) 0.3007(4) 0.0738(18) Uani 1 1 d D U . . .
H39 H 0.3439 0.4093 0.3252 0.089 Uiso 1 1 calc R U . . .
C40 C 0.4131(9) 0.2840(5) 0.3434(6) 0.096(3) Uani 1 1 d D U . . .
H40A H 0.4606 0.2307 0.3187 0.115 Uiso 1 1 calc R U . . .
H40B H 0.3814 0.2849 0.3991 0.115 Uiso 1 1 calc R U . . .

loop_
_atom_site_aniso_label
_atom_site_aniso_U_11
_atom_site_aniso_U_22
_atom_site_aniso_U_33
_atom_site_aniso_U_23
_atom_site_aniso_U_13
_atom_site_aniso_U_12
Cu1 0.0424(5) 0.0293(4) 0.0404(5) -0.0013(4) -0.0015(4) -0.0096(4)
Cu2 0.0389(5) 0.0426(5) 0.0543(6) 0.0124(4) -0.0118(4) -0.0087(4)
Cu3 0.0462(6) 0.0567(6) 0.0416(5) 0.0016(4) -0.0104(4) -0.0198(5)
Cu4 0.0395(5) 0.0536(6) 0.0454(6) 0.0014(4) 0.0040(4) 0.0004(4)
V1 0.0354(5) 0.0281(4) 0.0320(4) 0.0022(3) -0.0043(3) -0.0063(3)
V2 0.0482(5) 0.0331(4) 0.0332(5) 0.0005(4) -0.0015(4) -0.0038(4)
V3 0.0432(5) 0.0333(4) 0.0353(5) 0.0024(3) -0.0067(4) -0.0105(4)
V4 0.0529(6) 0.0351(5) 0.0302(4) -0.0028(3) -0.0078(4) -0.0057(4)
O1 0.051(2) 0.047(2) 0.053(2) 0.0073(18) -0.0193(19) -0.0040(18)
O2 0.063(3) 0.078(3) 0.094(4) 0.033(3) -0.034(3) -0.038(3)
O3 0.078(3) 0.0326(19) 0.037(2) 0.0011(16) 0.0091(19) 0.0049(19)
O4 0.062(3) 0.050(2) 0.038(2) -0.0122(17) 0.0001(18) -0.0106(19)
O5 0.053(2) 0.038(2) 0.066(3) -0.0053(18) 0.006(2) 0.0030(18)
O6 0.103(4) 0.092(4) 0.058(3) 0.003(3) -0.036(3) -0.026(3)
O7 0.065(3) 0.079(3) 0.066(3) -0.018(2) 0.016(2) -0.028(2)
O8 0.078(3) 0.070(3) 0.081(3) 0.012(2) -0.044(3) -0.028(3)
O9 0.070(3) 0.087(3) 0.049(2) 0.020(2) -0.019(2) -0.029(3)
O10 0.079(4) 0.042(2) 0.158(6) -0.029(3) 0.009(3) -0.018(2)
O11 0.068(3) 0.066(3) 0.066(3) 0.014(2) -0.019(2) 0.003(2)
O12 0.065(3) 0.130(4) 0.034(2) -0.015(2) -0.008(2) -0.016(3)
O13 0.149(7) 0.102(5) 0.166(7) -0.058(5) -0.036(5) -0.022(5)
N1 0.042(2) 0.031(2) 0.042(2) 0.0002(18) -0.008(2) -0.0074(18)
N2 0.043(3) 0.036(2) 0.047(3) -0.003(2) -0.007(2) -0.0056(19)
N3 0.044(3) 0.035(2) 0.043(2) 0.0042(19) -0.010(2) -0.0127(19)
N4 0.043(3) 0.045(2) 0.048(3) 0.009(2) -0.009(2) -0.017(2)
N5 0.040(3) 0.041(2) 0.051(3) 0.005(2) -0.012(2) -0.006(2)
N6 0.046(3) 0.042(3) 0.065(3) 0.001(2) -0.013(2) -0.008(2)
N7 0.039(2) 0.042(2) 0.039(2) 0.0025(19) -0.0031(19) -0.0028(19)
N8 0.045(3) 0.045(2) 0.038(2) -0.0006(19) -0.009(2) -0.010(2)
N9 0.049(3) 0.059(3) 0.039(2) 0.002(2) -0.006(2) -0.021(2)
N10 0.050(3) 0.059(3) 0.042(3) -0.003(2) -0.009(2) -0.016(2)
N11 0.049(3) 0.056(3) 0.046(3) 0.004(2) -0.014(2) -0.019(2)
N12 0.060(4) 0.079(4) 0.084(4) -0.013(3) -0.031(3) -0.014(3)
N13 0.040(3) 0.063(3) 0.038(2) -0.006(2) -0.002(2) -0.004(2)
N14 0.037(3) 0.187(8) 0.085(4) -0.082(5) -0.020(3) 0.023(4)
N15 0.052(3) 0.049(3) 0.042(3) -0.007(2) -0.007(2) -0.012(2)
N16 0.067(3) 0.067(3) 0.050(3) -0.001(3) -0.012(3) -0.028(3)
C1 0.046(3) 0.033(2) 0.046(3) 0.003(2) -0.011(2) -0.006(2)
C2 0.054(3) 0.038(3) 0.062(3) -0.006(3) -0.011(3) -0.002(2)
C3 0.057(3) 0.037(3) 0.052(3) 0.003(2) -0.013(3) -0.004(2)
C4 0.059(4) 0.063(4) 0.054(3) -0.010(3) -0.008(3) -0.003(3)
C5 0.096(6) 0.083(5) 0.077(5) -0.031(4) -0.003(4) -0.006(4)
C6 0.044(3) 0.050(3) 0.051(3) 0.008(3) -0.017(2) -0.014(2)
C7 0.048(3) 0.058(3) 0.065(4) 0.015(3) -0.024(3) -0.021(3)
C8 0.061(4) 0.044(3) 0.058(3) 0.013(3) -0.021(3) -0.017(3)
C9 0.061(4) 0.062(4) 0.066(4) 0.021(3) -0.018(3) -0.025(3)
C10 0.067(4) 0.084(5) 0.089(5) 0.022(4) -0.010(4) -0.039(4)
C11 0.047(3) 0.048(3) 0.037(3) 0.008(2) -0.005(2) -0.012(2)
C12 0.059(4) 0.061(3) 0.042(3) 0.000(3) 0.005(3) -0.019(3)
C13 0.056(3) 0.044(3) 0.051(3) -0.004(3) 0.004(3) -0.010(3)
C14 0.064(4) 0.046(3) 0.062(3) -0.003(3) -0.009(3) -0.010(3)
C15 0.094(5) 0.053(4) 0.088(5) 0.013(4) -0.009(4) -0.015(4)
C16 0.049(3) 0.051(3) 0.060(3) -0.003(3) -0.015(3) -0.015(3)
C17 0.054(3) 0.064(4) 0.052(3) 0.001(3) -0.017(3) -0.012(3)
C18 0.054(4) 0.062(4) 0.058(4) -0.002(3) -0.013(3) -0.004(3)
C19 0.056(4) 0.064(4) 0.083(5) 0.001(3) -0.017(3) -0.011(3)
C20 0.061(5) 0.083(5) 0.109(6) 0.006(5) -0.020(4) -0.017(4)
C21 0.050(3) 0.071(4) 0.038(3) -0.002(3) -0.007(2) -0.023(3)
C22 0.056(4) 0.087(4) 0.044(3) -0.003(3) 0.002(3) -0.020(3)
C23 0.064(4) 0.075(4) 0.046(3) 0.011(3) -0.002(3) -0.026(3)
C24 0.061(4) 0.071(4) 0.063(4) -0.006(3) -0.018(3) -0.019(3)
C25 0.080(5) 0.077(5) 0.086(5) -0.019(4) -0.013(4) -0.014(4)
C26 0.057(4) 0.065(4) 0.069(4) 0.000(3) -0.024(3) -0.022(3)
C27 0.062(4) 0.069(4) 0.054(3) 0.007(3) -0.010(3) -0.028(3)
C28 0.051(3) 0.056(3) 0.075(4) -0.008(3) -0.011(3) -0.022(3)
C29 0.095(7) 0.138(8) 0.239(10) -0.101(7) -0.038(7) -0.011(6)
C30 0.136(12) 0.139(12) 0.44(2) -0.034(14) 0.007(15) -0.031(10)
C31 0.041(3) 0.131(6) 0.066(4) -0.048(4) -0.018(3) 0.005(4)
C32 0.053(4) 0.126(6) 0.069(4) -0.040(4) -0.023(3) -0.003(4)
C33 0.058(4) 0.077(4) 0.048(3) -0.020(3) -0.012(3) -0.007(3)
C34 0.080(6) 0.214(8) 0.118(6) -0.091(6) -0.030(5) 0.043(6)
C35 0.079(7) 0.337(16) 0.196(12) -0.153(11) -0.052(8) 0.069(9)
C36 0.063(4) 0.059(3) 0.053(3) 0.000(3) -0.008(3) -0.026(3)
C37 0.065(4) 0.053(3) 0.072(4) 0.016(3) -0.028(3) -0.016(3)
C38 0.059(4) 0.051(3) 0.058(4) -0.004(3) -0.020(3) -0.005(3)
C39 0.081(5) 0.067(4) 0.073(4) 0.009(3) -0.015(4) -0.024(4)
C40 0.110(6) 0.080(5) 0.095(6) 0.007(5) -0.017(5) -0.026(5)

loop_
_atom_type_symbol
_atom_type_description
_atom_type_scat_dispersion_real
_atom_type_scat_dispersion_imag
_atom_type_scat_source
C C 0.0033 0.0016 'International Tables Vol C Tables 4.2.6.8 and 6.1.1.4'
H H 0.0000 0.0000 'International Tables Vol C Tables 4.2.6.8 and 6.1.1.4'
N N 0.0061 0.0033 'International Tables Vol C Tables 4.2.6.8 and 6.1.1.4'
O O 0.0106 0.0060 'International Tables Vol C Tables 4.2.6.8 and 6.1.1.4'
V V 0.3005 0.5294 'International Tables Vol C Tables 4.2.6.8 and 6.1.1.4'
Cu Cu 0.3201 1.2651 'International Tables Vol C Tables 4.2.6.8 and 6.1.1.4'

loop_
_geom_angle_atom_site_label_1
_geom_angle_atom_site_label_2
_geom_angle_atom_site_label_3
_geom_angle
_geom_angle_site_symmetry_1
_geom_angle_site_symmetry_3
_geom_angle_publ_flag
N1 Cu1 N1 180.0 . 2_666 ?
N1 Cu1 N3 89.37(17) . . ?
N1 Cu1 N3 90.63(17) 2_666 . ?
N1 Cu1 N3 90.62(17) . 2_666 ?
N1 Cu1 N3 89.37(17) 2_666 2_666 ?
N3 Cu1 N3 180.0 . 2_666 ?
N1 Cu1 O1 88.00(15) . 2_666 ?
N1 Cu1 O1 92.00(15) 2_666 2_666 ?
N3 Cu1 O1 92.80(15) . 2_666 ?
N3 Cu1 O1 87.20(15) 2_666 2_666 ?
N1 Cu1 O1 92.00(15) . . ?
N1 Cu1 O1 88.00(15) 2_666 . ?
N3 Cu1 O1 87.20(15) . . ?
N3 Cu1 O1 92.80(15) 2_666 . ?
O1 Cu1 O1 180.0 2_666 . ?
N7 Cu2 N7 180.0 . 2_756 ?
N7 Cu2 N5 90.03(18) . . ?
N7 Cu2 N5 89.97(18) 2_756 . ?
N7 Cu2 N5 89.97(18) . 2_756 ?
N7 Cu2 N5 90.03(18) 2_756 2_756 ?
N5 Cu2 N5 180.0 . 2_756 ?
N9 Cu3 N9 180.0(2) . 2_675 ?
N9 Cu3 N11 91.11(19) . . ?
N9 Cu3 N11 88.89(19) 2_675 . ?
N9 Cu3 N11 88.89(19) . 2_675 ?
N9 Cu3 N11 91.11(19) 2_675 2_675 ?
N11 Cu3 N11 180.00(10) . 2_675 ?
N9 Cu3 O9 89.64(18) . 2_675 ?
N9 Cu3 O9 90.36(18) 2_675 2_675 ?
N11 Cu3 O9 87.17(17) . 2_675 ?
N11 Cu3 O9 92.83(17) 2_675 2_675 ?
N9 Cu3 O9 90.36(18) . . ?
N9 Cu3 O9 89.64(18) 2_675 . ?
N11 Cu3 O9 92.83(17) . . ?
N11 Cu3 O9 87.17(17) 2_675 . ?
O9 Cu3 O9 180.0(2) 2_675 . ?
N15 Cu4 N15 180.0 2_665 . ?
N15 Cu4 N13 87.97(19) 2_665 . ?
N15 Cu4 N13 92.03(19) . . ?
N15 Cu4 N13 92.03(19) 2_665 2_665 ?
N15 Cu4 N13 87.97(19) . 2_665 ?
N13 Cu4 N13 180.0 . 2_665 ?
O2 V1 O1 108.0(2) . . ?
O2 V1 O3 110.0(2) . . ?
O1 V1 O3 109.2(2) . . ?
O2 V1 O4 109.2(2) . . ?
O1 V1 O4 111.3(2) . . ?
O3 V1 O4 109.13(17) . . ?
O6 V2 O5 111.6(3) . . ?
O6 V2 O3 111.3(2) . . ?
O5 V2 O3 107.78(19) . . ?
O6 V2 O7 110.7(3) . . ?
O5 V2 O7 107.3(2) . . ?
O3 V2 O7 107.9(2) . . ?
O9 V3 O8 106.8(2) . . ?
O9 V3 O10 111.0(3) . . ?
O8 V3 O10 109.4(3) . . ?
O9 V3 O7 111.1(2) . . ?
O8 V3 O7 107.1(2) . . ?
O10 V3 O7 111.2(2) . . ?
O11 V4 O12 106.9(3) . . ?
O11 V4 O10 109.3(3) . . ?
O12 V4 O10 113.2(3) . . ?
O11 V4 O4 110.7(2) . . ?
O12 V4 O4 106.8(2) . . ?
O10 V4 O4 109.9(2) . . ?
V1 O1 Cu1 170.0(2) . . ?
V2 O3 V1 135.2(2) . . ?
V1 O4 V4 137.5(2) . . ?
V3 O7 V2 137.9(3) . . ?
V3 O9 Cu3 169.7(3) . . ?
V3 O10 V4 154.6(4) . . ?
H13A O13 H13B 108.9 . . ?
C1 N1 C3 106.2(4) . . ?
C1 N1 Cu1 125.9(3) . . ?
C3 N1 Cu1 127.9(4) . . ?
C1 N2 C2 106.6(4) . . ?
C1 N2 C4 124.3(5) . . ?
C2 N2 C4 129.1(5) . . ?
C6 N3 C8 105.7(5) . . ?
C6 N3 Cu1 129.4(4) . . ?
C8 N3 Cu1 124.8(3) . . ?
C6 N4 C7 106.7(5) . . ?
C6 N4 C9 126.0(5) . . ?
C7 N4 C9 127.1(5) . . ?
C16 N5 C18 105.7(5) . . ?
C16 N5 Cu2 129.5(4) . . ?
C18 N5 Cu2 124.8(4) . . ?
C16 N6 C17 106.7(5) . . ?
C16 N6 C19 123.6(6) . . ?
C17 N6 C19 129.4(6) . . ?
C11 N7 C13 105.9(5) . . ?
C11 N7 Cu2 126.7(4) . . ?
C13 N7 Cu2 127.4(4) . . ?
C11 N8 C12 107.1(5) . . ?
C11 N8 C14 125.0(5) . . ?
C12 N8 C14 127.8(5) . . ?
C21 N9 C23 106.6(5) . . ?
C21 N9 Cu3 127.7(4) . . ?
C23 N9 Cu3 125.7(4) . . ?
C21 N10 C22 106.7(5) . . ?
C21 N10 C24 124.4(5) . . ?
C22 N10 C24 128.7(6) . . ?
C26 N11 C27 106.1(5) . . ?
C26 N11 Cu3 122.9(4) . . ?
C27 N11 Cu3 130.6(4) . . ?
C26 N12 C28 106.3(5) . . ?
C26 N12 C29 113.0(8) . . ?
C28 N12 C29 140.6(7) . . ?
C31 N13 C33 106.5(5) . . ?
C31 N13 Cu4 129.9(4) . . ?
C33 N13 Cu4 123.0(4) . . ?
C31 N14 C32 106.7(6) . . ?
C31 N14 C34 124.2(7) . . ?
C32 N14 C34 129.1(7) . . ?
C36 N15 C38 106.3(5) . . ?
C36 N15 Cu4 127.3(4) . . ?
C38 N15 Cu4 126.4(4) . . ?
C36 N16 C37 107.3(5) . . ?
C36 N16 C39 121.3(6) . . ?
C37 N16 C39 131.4(6) . . ?
N1 C1 N2 111.5(5) . . ?
N1 C1 H1 124.2 . . ?
N2 C1 H1 124.2 . . ?
C3 C2 N2 106.6(5) . . ?
C3 C2 H2 126.7 . . ?
N2 C2 H2 126.7 . . ?
C2 C3 N1 109.1(5) . . ?
C2 C3 H3 125.5 . . ?
N1 C3 H3 125.5 . . ?
C5 C4 N2 125.1(7) . . ?
C5 C4 H4 117.5 . . ?
N2 C4 H4 117.5 . . ?
C4 C5 H5A 120.0 . . ?
C4 C5 H5B 120.0 . . ?
H5A C5 H5B 120.0 . . ?
N3 C6 N4 111.7(5) . . ?
N3 C6 H6 124.2 . . ?
N4 C6 H6 124.2 . . ?
C8 C7 N4 106.8(5) . . ?
C8 C7 H7 126.6 . . ?
N4 C7 H7 126.6 . . ?
C7 C8 N3 109.1(5) . . ?
C7 C8 H8 125.4 . . ?
N3 C8 H8 125.4 . . ?
C10 C9 N4 125.2(6) . . ?
C10 C9 H9 117.4 . . ?
N4 C9 H9 117.4 . . ?
C9 C10 H10A 120.0 . . ?
C9 C10 H10B 120.0 . . ?
H10A C10 H10B 120.0 . . ?
N7 C11 N8 111.1(5) . . ?
N7 C11 H11 124.5 . . ?
N8 C11 H11 124.5 . . ?
C13 C12 N8 106.5(5) . . ?
C13 C12 H12 126.8 . . ?
N8 C12 H12 126.8 . . ?
C12 C13 N7 109.5(5) . . ?
C12 C13 H13 125.3 . . ?
N7 C13 H13 125.3 . . ?
C15 C14 N8 125.4(6) . . ?
C15 C14 H14 117.3 . . ?
N8 C14 H14 117.3 . . ?
C14 C15 H15A 120.0 . . ?
C14 C15 H15B 120.0 . . ?
H15A C15 H15B 120.0 . . ?
N5 C16 N6 111.5(5) . . ?
N5 C16 H16 124.3 . . ?
N6 C16 H16 124.3 . . ?
C18 C17 N6 106.2(5) . . ?
C18 C17 H17 126.9 . . ?
N6 C17 H17 126.9 . . ?
N5 C18 C17 109.9(6) . . ?
N5 C18 H18 125.0 . . ?
C17 C18 H18 125.0 . . ?
C20 C19 N6 125.1(7) . . ?
C20 C19 H19 117.5 . . ?
N6 C19 H19 117.5 . . ?
C19 C20 H20A 120.0 . . ?
C19 C20 H20B 120.0 . . ?
H20A C20 H20B 120.0 . . ?
N9 C21 N10 110.8(5) . . ?
N9 C21 H21 124.6 . . ?
N10 C21 H21 124.6 . . ?
C23 C22 N10 106.8(6) . . ?
C23 C22 H22 126.6 . . ?
N10 C22 H22 126.6 . . ?
C22 C23 N9 109.0(6) . . ?
C22 C23 H23 125.5 . . ?
N9 C23 H23 125.5 . . ?
C25 C24 N10 123.8(7) . . ?
C25 C24 H24 118.1 . . ?
N10 C24 H24 118.1 . . ?
C24 C25 H25A 120.0 . . ?
C24 C25 H25B 120.0 . . ?
H25A C25 H25B 120.0 . . ?
N11 C26 N12 111.1(6) . . ?
N11 C26 H26 124.5 . . ?
N12 C26 H26 124.5 . . ?
C28 C27 N11 111.2(6) . . ?
C28 C27 H27 124.4 . . ?
N11 C27 H27 124.4 . . ?
C27 C28 N12 105.3(6) . . ?
C27 C28 H28 127.4 . . ?
N12 C28 H28 127.4 . . ?
C30 C29 N12 135.3(16) . . ?
C30 C29 H29 112.3 . . ?
N12 C29 H29 112.3 . . ?
C29 C30 H30A 120.0 . . ?
C29 C30 H30B 120.0 . . ?
H30A C30 H30B 120.0 . . ?
N13 C31 N14 111.1(6) . . ?
N13 C31 H31 124.4 . . ?
N14 C31 H31 124.4 . . ?
C33 C32 N14 105.9(6) . . ?
C33 C32 H32 127.1 . . ?
N14 C32 H32 127.1 . . ?
C32 C33 N13 109.6(5) . . ?
C32 C33 H33 125.2 . . ?
N13 C33 H33 125.2 . . ?
C35 C34 N14 123.4(10) . . ?
C35 C34 H34 118.3 . . ?
N14 C34 H34 118.3 . . ?
C34 C35 H35A 120.0 . . ?
C34 C35 H35B 120.0 . . ?
H35A C35 H35B 120.0 . . ?
N15 C36 N16 111.0(6) . . ?
N15 C36 H36 124.5 . . ?
N16 C36 H36 124.5 . . ?
C38 C37 N16 106.7(6) . . ?
C38 C37 H37 126.6 . . ?
N16 C37 H37 126.6 . . ?
C37 C38 N15 108.7(6) . . ?
C37 C38 H38 125.6 . . ?
N15 C38 H38 125.6 . . ?
C40 C39 N16 119.8(8) . . ?
C40 C39 H39 120.1 . . ?
N16 C39 H39 120.1 . . ?
C39 C40 H40A 120.0 . . ?
C39 C40 H40B 120.0 . . ?
H40A C40 H40B 120.0 . . ?

loop_
_geom_bond_atom_site_label_1
_geom_bond_atom_site_label_2
_geom_bond_distance
_geom_bond_site_symmetry_2
_geom_bond_publ_flag
Cu1 N1 1.999(4) . ?
Cu1 N1 1.999(4) 2_666 ?
Cu1 N3 2.018(4) . ?
Cu1 N3 2.018(4) 2_666 ?
Cu1 O1 2.422(4) 2_666 ?
Cu1 O1 2.422(4) . ?
Cu2 N7 1.999(4) . ?
Cu2 N7 1.999(4) 2_756 ?
Cu2 N5 2.015(4) . ?
Cu2 N5 2.015(4) 2_756 ?
Cu3 N9 1.993(5) . ?
Cu3 N9 1.993(5) 2_675 ?
Cu3 N11 2.031(5) . ?
Cu3 N11 2.031(5) 2_675 ?
Cu3 O9 2.379(4) 2_675 ?
Cu3 O9 2.379(4) . ?
Cu4 N15 1.999(5) 2_665 ?
Cu4 N15 1.999(5) . ?
Cu4 N13 2.001(4) . ?
Cu4 N13 2.001(4) 2_665 ?
V1 O2 1.614(4) . ?
V1 O1 1.635(4) . ?
V1 O3 1.793(4) . ?
V1 O4 1.797(4) . ?
V2 O6 1.600(5) . ?
V2 O5 1.637(4) . ?
V2 O3 1.784(4) . ?
V2 O7 1.810(5) . ?
V3 O9 1.616(4) . ?
V3 O8 1.639(4) . ?
V3 O10 1.764(4) . ?
V3 O7 1.769(4) . ?
V4 O11 1.617(4) . ?
V4 O12 1.630(4) . ?
V4 O10 1.777(4) . ?
V4 O4 1.811(4) . ?
O13 H13A 0.8501 . ?
O13 H13B 0.8499 . ?
N1 C1 1.305(7) . ?
N1 C3 1.367(6) . ?
N2 C1 1.340(6) . ?
N2 C2 1.370(7) . ?
N2 C4 1.401(7) . ?
N3 C6 1.305(7) . ?
N3 C8 1.378(7) . ?
N4 C6 1.347(7) . ?
N4 C7 1.361(7) . ?
N4 C9 1.409(7) . ?
N5 C16 1.312(7) . ?
N5 C18 1.352(8) . ?
N6 C16 1.339(7) . ?
N6 C17 1.361(8) . ?
N6 C19 1.400(8) . ?
N7 C11 1.316(7) . ?
N7 C13 1.370(7) . ?
N8 C11 1.339(7) . ?
N8 C12 1.369(7) . ?
N8 C14 1.413(7) . ?
N9 C21 1.302(7) . ?
N9 C23 1.383(7) . ?
N10 C21 1.364(7) . ?
N10 C22 1.372(8) . ?
N10 C24 1.406(8) . ?
N11 C26 1.315(8) . ?
N11 C27 1.343(7) . ?
N12 C26 1.326(8) . ?
N12 C28 1.405(9) . ?
N12 C29 1.676(15) . ?
N13 C31 1.295(7) . ?
N13 C33 1.360(8) . ?
N14 C31 1.344(8) . ?
N14 C32 1.374(9) . ?
N14 C34 1.447(10) . ?
N15 C36 1.316(7) . ?
N15 C38 1.369(7) . ?
N16 C36 1.332(8) . ?
N16 C37 1.365(8) . ?
N16 C39 1.435(9) . ?
C1 H1 0.9300 . ?
C2 C3 1.349(8) . ?
C2 H2 0.9300 . ?
C3 H3 0.9300 . ?
C4 C5 1.298(9) . ?
C4 H4 0.9300 . ?
C5 H5A 0.9300 . ?
C5 H5B 0.9300 . ?
C6 H6 0.9300 . ?
C7 C8 1.350(8) . ?
C7 H7 0.9300 . ?
C8 H8 0.9300 . ?
C9 C10 1.295(9) . ?
C9 H9 0.9300 . ?
C10 H10A 0.9300 . ?
C10 H10B 0.9300 . ?
C11 H11 0.9300 . ?
C12 C13 1.343(8) . ?
C12 H12 0.9300 . ?
C13 H13 0.9300 . ?
C14 C15 1.294(9) . ?
C14 H14 0.9300 . ?
C15 H15A 0.9300 . ?
C15 H15B 0.9300 . ?
C16 H16 0.9300 . ?
C17 C18 1.351(9) . ?
C17 H17 0.9300 . ?
C18 H18 0.9300 . ?
C19 C20 1.307(10) . ?
C19 H19 0.9300 . ?
C20 H20A 0.9300 . ?
C20 H20B 0.9300 . ?
C21 H21 0.9300 . ?
C22 C23 1.347(9) . ?
C22 H22 0.9300 . ?
C23 H23 0.9300 . ?
C24 C25 1.312(10) . ?
C24 H24 0.9300 . ?
C25 H25A 0.9300 . ?
C25 H25B 0.9300 . ?
C26 H26 0.9300 . ?
C27 C28 1.319(9) . ?
C27 H27 0.9300 . ?
C28 H28 0.9300 . ?
C29 C30 1.341(9) . ?
C29 H29 0.9300 . ?
C30 H30A 0.9300 . ?
C30 H30B 0.9300 . ?
C31 H31 0.9300 . ?
C32 C33 1.342(9) . ?
C32 H32 0.9300 . ?
C33 H33 0.9300 . ?
C34 C35 1.312(13) . ?
C34 H34 0.9300 . ?
C35 H35A 0.9300 . ?
C35 H35B 0.9300 . ?
C36 H36 0.9300 . ?
C37 C38 1.350(9) . ?
C37 H37 0.9300 . ?
C38 H38 0.9300 . ?
C39 C40 1.275(7) . ?
C39 H39 0.9300 . ?
C40 H40A 0.9300 . ?
C40 H40B 0.9300 . ?

loop_
_geom_hbond_atom_site_label_D
_geom_hbond_atom_site_label_H
_geom_hbond_atom_site_label_A
_geom_hbond_distance_DH
_geom_hbond_distance_HA
_geom_hbond_distance_DA
_geom_hbond_angle_DHA
_geom_hbond_site_symmetry_A
C40 H40A O13 0.93 2.60 3.453(11) 151.9 .
C36 H36 O4 0.93 2.31 3.195(7) 158.3 .
C34 H34 O6 0.93 2.63 3.520(13) 160.1 .
C33 H33 O11 0.93 2.55 3.465(8) 168.5 2_665
C31 H31 O4 0.93 2.40 3.292(7) 161.7 .
C30 H30B O6 0.93 2.53 3.168(18) 125.9 1_655
C27 H27 O9 0.93 2.59 3.101(8) 114.9 2_675
C26 H26 O9 0.93 2.55 3.137(8) 121.8 .
C26 H26 O8 0.93 2.44 3.366(9) 174.0 .
C24 H24 O12 0.93 2.63 3.506(9) 156.3 2_675
C18 H18 O5 0.93 2.53 3.106(7) 120.7 1_645
C17 H17 O13 0.93 2.48 3.407(10) 172.3 .
C16 H16 O7 0.93 2.42 3.353(8) 177.2 2_666
C11 H11 O3 0.93 2.30 3.230(7) 174.0 2_666
C9 H9 O8 0.93 2.43 3.282(8) 152.4 .
C8 H8 O2 0.93 2.50 3.432(7) 175.4 2_666
C8 H8 O1 0.93 2.65 3.197(7) 118.6 2_666
C6 H6 O1 0.93 2.52 3.072(7) 118.2 .
C1 H1 O11 0.93 2.33 3.172(7) 150.9 .
O13 H13B O8 0.85 2.07 2.856(8) 153.8 1_545
C40 H40A O13 0.93 2.60 3.453(11) 151.9 .
C36 H36 O4 0.93 2.31 3.195(7) 158.3 .
C34 H34 O6 0.93 2.63 3.520(13) 160.1 .
C33 H33 O11 0.93 2.55 3.465(8) 168.5 2_665
C31 H31 O4 0.93 2.40 3.292(7) 161.7 .
C30 H30B O6 0.93 2.53 3.168(18) 125.9 1_655
C27 H27 O9 0.93 2.59 3.101(8) 114.9 2_675
C26 H26 O9 0.93 2.55 3.137(8) 121.8 .
C26 H26 O8 0.93 2.44 3.366(9) 174.0 .
C24 H24 O12 0.93 2.63 3.506(9) 156.3 2_675
C18 H18 O5 0.93 2.53 3.106(7) 120.7 1_645
C17 H17 O13 0.93 2.48 3.407(10) 172.3 .
C16 H16 O7 0.93 2.42 3.353(8) 177.2 2_666
C11 H11 O3 0.93 2.30 3.230(7) 174.0 2_666
C9 H9 O8 0.93 2.43 3.282(8) 152.4 .
C8 H8 O2 0.93 2.50 3.432(7) 175.4 2_666
C8 H8 O1 0.93 2.65 3.197(7) 118.6 2_666
C6 H6 O1 0.93 2.52 3.072(7) 118.2 .
C1 H1 O11 0.93 2.33 3.172(7) 150.9 .
O13 H13B O8 0.85 2.07 2.856(8) 153.8 1_545
O13 H13B O8 0.85 2.07 2.856(8) 153.8 1_545
C1 H1 O11 0.93 2.33 3.172(7) 150.9 .
C6 H6 O1 0.93 2.52 3.072(7) 118.2 .
C8 H8 O1 0.93 2.65 3.197(7) 118.6 2_666
C8 H8 O2 0.93 2.50 3.432(7) 175.4 2_666
C9 H9 O8 0.93 2.43 3.282(8) 152.4 .
C11 H11 O3 0.93 2.30 3.230(7) 174.0 2_666
C16 H16 O7 0.93 2.42 3.353(8) 177.2 2_666
C17 H17 O13 0.93 2.48 3.407(10) 172.3 .
C18 H18 O5 0.93 2.53 3.106(7) 120.7 1_645
C24 H24 O12 0.93 2.63 3.506(9) 156.3 2_675
C26 H26 O8 0.93 2.44 3.366(9) 174.0 .
C26 H26 O9 0.93 2.55 3.137(8) 121.8 .
C27 H27 O9 0.93 2.59 3.101(8) 114.9 2_675
C30 H30B O6 0.93 2.53 3.168(18) 125.9 1_655
C31 H31 O4 0.93 2.40 3.292(7) 161.7 .
C33 H33 O11 0.93 2.55 3.465(8) 168.5 2_665
C34 H34 O6 0.93 2.63 3.520(13) 160.1 .
C36 H36 O4 0.93 2.31 3.195(7) 158.3 .
C40 H40A O13 0.93 2.60 3.453(11) 151.9 .
O13 H13B O8 0.85 2.07 2.856(8) 153.8 1_545
C1 H1 O11 0.93 2.33 3.172(7) 150.9 .
C6 H6 O1 0.93 2.52 3.072(7) 118.2 .
C8 H8 O1 0.93 2.65 3.197(7) 118.6 2_666
C8 H8 O2 0.93 2.50 3.432(7) 175.4 2_666
C9 H9 O8 0.93 2.43 3.282(8) 152.4 .
C11 H11 O3 0.93 2.30 3.230(7) 174.0 2_666
C16 H16 O7 0.93 2.42 3.353(8) 177.2 2_666
C17 H17 O13 0.93 2.48 3.407(10) 172.3 .
C18 H18 O5 0.93 2.53 3.106(7) 120.7 1_645
C24 H24 O12 0.93 2.63 3.506(9) 156.3 2_675
C26 H26 O8 0.93 2.44 3.366(9) 174.0 .
C26 H26 O9 0.93 2.55 3.137(8) 121.8 .
C27 H27 O9 0.93 2.59 3.101(8) 114.9 2_675
C30 H30B O6 0.93 2.53 3.168(18) 125.9 1_655
C31 H31 O4 0.93 2.40 3.292(7) 161.7 .
C33 H33 O11 0.93 2.55 3.465(8) 168.5 2_665
C36 H36 O4 0.93 2.31 3.195(7) 158.3 .
C40 H40A O13 0.93 2.60 3.453(11) 151.9 .

loop_
_geom_torsion_atom_site_label_1
_geom_torsion_atom_site_label_2
_geom_torsion_atom_site_label_3
_geom_torsion_atom_site_label_4
_geom_torsion
_geom_torsion_site_symmetry_1
_geom_torsion_site_symmetry_2
_geom_torsion_site_symmetry_3
_geom_torsion_site_symmetry_4
_geom_torsion_publ_flag
O6 V2 O3 V1 38.1(5) . . . . ?
O5 V2 O3 V1 160.8(4) . . . . ?
O7 V2 O3 V1 -83.6(4) . . . . ?
O2 V1 O3 V2 -104.3(4) . . . . ?
O1 V1 O3 V2 137.4(4) . . . . ?
O4 V1 O3 V2 15.5(5) . . . . ?
O2 V1 O4 V4 -162.4(3) . . . . ?
O1 V1 O4 V4 -43.2(4) . . . . ?
O3 V1 O4 V4 77.4(4) . . . . ?
O11 V4 O4 V1 65.1(4) . . . . ?
O12 V4 O4 V1 -178.9(3) . . . . ?
O10 V4 O4 V1 -55.7(4) . . . . ?
O9 V3 O7 V2 83.8(5) . . . . ?
O8 V3 O7 V2 -159.8(4) . . . . ?
O10 V3 O7 V2 -40.3(5) . . . . ?
O6 V2 O7 V3 -41.9(5) . . . . ?
O5 V2 O7 V3 -164.0(4) . . . . ?
O3 V2 O7 V3 80.1(5) . . . . ?
O8 V3 O9 Cu3 31.7(17) . . . . ?
O10 V3 O9 Cu3 -87.5(16) . . . . ?
O7 V3 O9 Cu3 148.2(16) . . . . ?
O9 V3 O10 V4 -82.3(10) . . . . ?
O8 V3 O10 V4 160.0(9) . . . . ?
O7 V3 O10 V4 41.9(10) . . . . ?
O11 V4 O10 V3 -156.0(9) . . . . ?
O12 V4 O10 V3 84.9(10) . . . . ?
O4 V4 O10 V3 -34.3(10) . . . . ?
C3 N1 C1 N2 0.1(6) . . . . ?
Cu1 N1 C1 N2 -179.7(3) . . . . ?
C2 N2 C1 N1 -0.5(6) . . . . ?
C4 N2 C1 N1 178.6(5) . . . . ?
C1 N2 C2 C3 0.6(6) . . . . ?
C4 N2 C2 C3 -178.4(6) . . . . ?
N2 C2 C3 N1 -0.5(7) . . . . ?
C1 N1 C3 C2 0.3(6) . . . . ?
Cu1 N1 C3 C2 -180.0(4) . . . . ?
C1 N2 C4 C5 -173.2(7) . . . . ?
C2 N2 C4 C5 5.6(11) . . . . ?
C8 N3 C6 N4 -0.7(6) . . . . ?
Cu1 N3 C6 N4 -177.0(3) . . . . ?
C7 N4 C6 N3 0.4(7) . . . . ?
C9 N4 C6 N3 -176.5(5) . . . . ?
C6 N4 C7 C8 0.1(7) . . . . ?
C9 N4 C7 C8 177.0(6) . . . . ?
N4 C7 C8 N3 -0.5(7) . . . . ?
C6 N3 C8 C7 0.8(7) . . . . ?
Cu1 N3 C8 C7 177.3(4) . . . . ?
C6 N4 C9 C10 178.9(7) . . . . ?
C7 N4 C9 C10 2.5(11) . . . . ?
C13 N7 C11 N8 1.2(6) . . . . ?
Cu2 N7 C11 N8 -179.0(3) . . . . ?
C12 N8 C11 N7 -1.2(6) . . . . ?
C14 N8 C11 N7 174.5(5) . . . . ?
C11 N8 C12 C13 0.8(7) . . . . ?
C14 N8 C12 C13 -174.8(6) . . . . ?
N8 C12 C13 N7 -0.1(7) . . . . ?
C11 N7 C13 C12 -0.6(7) . . . . ?
Cu2 N7 C13 C12 179.5(4) . . . . ?
C11 N8 C14 C15 -178.7(7) . . . . ?
C12 N8 C14 C15 -3.9(11) . . . . ?
C18 N5 C16 N6 -1.0(7) . . . . ?
Cu2 N5 C16 N6 178.6(4) . . . . ?
C17 N6 C16 N5 1.1(7) . . . . ?
C19 N6 C16 N5 176.0(5) . . . . ?
C16 N6 C17 C18 -0.8(7) . . . . ?
C19 N6 C17 C18 -175.2(6) . . . . ?
C16 N5 C18 C17 0.4(7) . . . . ?
Cu2 N5 C18 C17 -179.2(4) . . . . ?
N6 C17 C18 N5 0.2(7) . . . . ?
C16 N6 C19 C20 -174.4(7) . . . . ?
C17 N6 C19 C20 -0.8(11) . . . . ?
C23 N9 C21 N10 0.9(6) . . . . ?
Cu3 N9 C21 N10 178.6(4) . . . . ?
C22 N10 C21 N9 -0.5(7) . . . . ?
C24 N10 C21 N9 174.9(5) . . . . ?
C21 N10 C22 C23 0.0(7) . . . . ?
C24 N10 C22 C23 -175.3(6) . . . . ?
N10 C22 C23 N9 0.6(7) . . . . ?
C21 N9 C23 C22 -0.9(7) . . . . ?
Cu3 N9 C23 C22 -178.7(4) . . . . ?
C21 N10 C24 C25 -177.2(6) . . . . ?
C22 N10 C24 C25 -2.7(10) . . . . ?
C27 N11 C26 N12 0.0(7) . . . . ?
Cu3 N11 C26 N12 173.9(4) . . . . ?
C28 N12 C26 N11 0.3(7) . . . . ?
C29 N12 C26 N11 -177.4(6) . . . . ?
C26 N11 C27 C28 -0.3(7) . . . . ?
Cu3 N11 C27 C28 -173.5(4) . . . . ?
N11 C27 C28 N12 0.4(7) . . . . ?
C26 N12 C28 C27 -0.4(7) . . . . ?
C29 N12 C28 C27 176.2(8) . . . . ?
C26 N12 C29 C30 -174.1(14) . . . . ?
C28 N12 C29 C30 9(2) . . . . ?
C33 N13 C31 N14 0.7(10) . . . . ?
Cu4 N13 C31 N14 171.8(6) . . . . ?
C32 N14 C31 N13 1.9(11) . . . . ?
C34 N14 C31 N13 -175.0(10) . . . . ?
C31 N14 C32 C33 -3.7(11) . . . . ?
C34 N14 C32 C33 173.0(11) . . . . ?
N14 C32 C33 N13 4.2(10) . . . . ?
C31 N13 C33 C32 -3.1(9) . . . . ?
Cu4 N13 C33 C32 -175.0(5) . . . . ?
C31 N14 C34 C35 -179.9(15) . . . . ?
C32 N14 C34 C35 4(2) . . . . ?
C38 N15 C36 N16 0.5(7) . . . . ?
Cu4 N15 C36 N16 -179.5(4) . . . . ?
C37 N16 C36 N15 -0.8(7) . . . . ?
C39 N16 C36 N15 178.2(6) . . . . ?
C36 N16 C37 C38 0.7(7) . . . . ?
C39 N16 C37 C38 -178.0(7) . . . . ?
N16 C37 C38 N15 -0.4(7) . . . . ?
C36 N15 C38 C37 0.0(7) . . . . ?
Cu4 N15 C38 C37 180.0(4) . . . . ?
C36 N16 C39 C40 -173.2(8) . . . . ?
C37 N16 C39 C40 5.4(12) . . . . ?
